data_7223693
loop_
_publ_author_name
'Mewis, A.'

_publ_section_title
;
 Darstellung und Struktur der Verbindung Ca Cu4 P2
;
_journal_name_full
;
Zeitschrift fuer Naturforschung, Teil B. Anorganische Chemie, Organische 
Chemie (33,1978-41,1986)
;
_journal_page_first 942
_journal_page_last 945
_journal_volume 35
_journal_year 1980
_chemical_formula_sum 'Ca Cu3.8 P2'
_space_group_IT_number 166
_symmetry_space_group_name_Hall '-R 3 2"'
_symmetry_space_group_name_H-M 'R -3 m :H'
_cell_angle_alpha 90
_cell_angle_beta 90
_cell_angle_gamma 120
_cell_formula_units_Z 3
_cell_length_a 4.036
_cell_length_b 4.036
_cell_length_c 44.544
_cell_volume 628.380
_citation_journal_id_ASTM ZNBAD2
_cod_data_source_file Mewis_ZNBAD2_1980_1204.cif
_cod_data_source_block Ca1Cu3.8P2
_cod_original_cell_volume 628.3796
_cod_original_formula_sum 'Ca1 Cu3.8 P2'
_cod_database_code 7223693

loop_
_symmetry_equiv_pos_as_xyz
x,y,z
-y,x-y,z
-x+y,-x,z
y,x,-z
-x,-x+y,-z
x-y,-y,-z
-x,-y,-z
y,-x+y,-z
x-y,x,-z
-y,-x,z
x,x-y,z
-x+y,y,z
x+2/3,y+1/3,z+1/3
-y+2/3,x-y+1/3,z+1/3
-x+y+2/3,-x+1/3,z+1/3
y+2/3,x+1/3,-z+1/3
-x+2/3,-x+y+1/3,-z+1/3
x-y+2/3,-y+1/3,-z+1/3
-x+2/3,-y+1/3,-z+1/3
y+2/3,-x+y+1/3,-z+1/3
x-y+2/3,x+1/3,-z+1/3
-y+2/3,-x+1/3,z+1/3
x+2/3,x-y+1/3,z+1/3
-x+y+2/3,y+1/3,z+1/3
x+1/3,y+2/3,z+2/3
-y+1/3,x-y+2/3,z+2/3
-x+y+1/3,-x+2/3,z+2/3
y+1/3,x+2/3,-z+2/3
-x+1/3,-x+y+2/3,-z+2/3
x-y+1/3,-y+2/3,-z+2/3
-x+1/3,-y+2/3,-z+2/3
y+1/3,-x+y+2/3,-z+2/3
x-y+1/3,x+2/3,-z+2/3
-y+1/3,-x+2/3,z+2/3
x+1/3,x-y+2/3,z+2/3
-x+y+1/3,y+2/3,z+2/3

loop_
_atom_site_label
_atom_site_type_symbol
_atom_site_fract_x
_atom_site_fract_y
_atom_site_fract_z
_atom_site_occupancy
_atom_site_U_iso_or_equiv
P1 P 0 0 0.2503 1 0.0
Ca1 Ca 0 0 0 1 0.0
Cu1 Cu 0 0 0.1453 0.9 0.0
Cu2 Cu 0 0 0.4311 1 0.0
